data_1541836
loop_
_publ_author_name
'Egorov-Tismenko, Yu.K.'
'Belov, N.V.'
'Deineko, I.P.'
'Simonov, M.A.'

_publ_section_title
;
 Crystal Structure of Cd Silicate Cd5 (Si O4)2 (O H)2 (Cd Chondrodite)
;
_journal_name_full Kristallografiya
_journal_page_first 1174
_journal_page_last 1178
_journal_volume 16
_journal_year 1971
_chemical_formula_sum 'Cd5 H2 O10 Si2'
_chemical_name_systematic 'Cd5 Si2 O8 (O H)2'
_space_group_IT_number 14
_symmetry_space_group_name_Hall '-P 2ybc'
_symmetry_space_group_name_H-M 'P 1 21/c 1'
_cell_angle_alpha 90
_cell_angle_beta 109
_cell_angle_gamma 90
_cell_formula_units_Z 4
_cell_length_a 17.95
_cell_length_b 5.28
_cell_length_c 11.5
_cell_volume 1030.543
_citation_journal_id_ASTM KRISAJ
_cod_data_source_file Egorov-Tismenko_KRISAJ_1971_187.cif
_cod_data_source_block H2Cd5O10Si2
_cod_original_formula_sum 'H2 Cd5 O10 Si2'
_cod_database_code 1541836

loop_
_symmetry_equiv_pos_as_xyz
x,y,z
-x,y+1/2,-z+1/2
-x,-y,-z
x,-y-1/2,z-1/2

loop_
_atom_site_label
_atom_site_type_symbol
_atom_site_fract_x
_atom_site_fract_y
_atom_site_fract_z
_atom_site_occupancy
_atom_site_U_iso_or_equiv
O8 O-2 0.895 0.733 0.967 1 0.0
O6 O-2 0.528 0.72 0.358 1 0.0
O1 O-2 0.822 0.33 0.08 1 0.0
Cd5 Cd+2 0.708 0.536 0.089 1 0.0
O3 O-2 0.895 0.18 0.4 1 0.0
O2 O-2 0.677 0.695 0.426 1 0.0
Cd3 Cd+2 0.906 0.941 0.237 1 0.0
O4 O-2 0.6 0.8 0.085 1 0.0
O5 O-2 0.976 0.33 0.147 1 0.0
Si2 Si+4 0.599 0.596 0.456 1 0.0
O7 O-2 0.598 0.297 0.45 1 0.0
Si1 Si+4 0.899 0.443 0.043 1 0.0
Cd4 Cd+2 0.593 0.992 0.264 1 0.0
Cd6 Cd+2 0.786 0.551 0.4 1 0.0
Cd2 Cd+2 0.5 0.5 0 1 0.0
Cd1 Cd+2 0 0 0 1 0.0
O9 O-2 0.789 0.752 0.23 1 0.0
O10 O-2 0.72 0.26 0.265 1 0.0
